data_1100021
loop_
_publ_author_name
'Izumi, F'

_publ_section_title
;
 Pattern-fitting structure refinement of tin(II) oxide
;
_journal_name_full 'Journal of Solid State Chemistry'
_journal_page_first 381
_journal_page_last 385
_journal_paper_doi 10.1016/0022-4596(81)90068-2
_journal_volume 38
_journal_year 1981
_chemical_compound_source Synthetic
_chemical_formula_sum 'O Sn'
_chemical_name_mineral Romarchite
_chemical_name_systematic 'Tin oxide'
_space_group_IT_number 129
_symmetry_cell_setting tetragonal
_symmetry_space_group_name_Hall 'P 4ab 2ab -1ab'
_symmetry_space_group_name_H-M 'P 4/n m m :1'
_cell_angle_alpha 90
_cell_angle_beta 90
_cell_angle_gamma 90
_cell_formula_units_Z 2
_cell_length_a 3.7986(1)
_cell_length_b 3.7986(1)
_cell_length_c 4.8408(2)
_cell_volume 69.8
_database_code_amcsd 0013417
_exptl_crystal_density_diffrn 6.405
_exptl_crystal_density_meas 6.4
_refine_ls_R_factor_all 0.177
_cod_original_sg_symbol_H-M 'P 4/n m m S'
_cod_database_code 1100021

loop_
_space_group_symop_operation_xyz
x,y,z
-x,-y,z
1/2+x,1/2+y,-z
1/2-x,1/2-y,-z
-x,y,z
x,-y,z
1/2-x,1/2+y,-z
1/2+x,1/2-y,-z
-y,x,-z
y,-x,-z
1/2-y,1/2+x,z
1/2+y,1/2-x,z
y,x,-z
-y,-x,-z
1/2+y,1/2+x,z
1/2-y,1/2-x,z

loop_
_atom_site_label
_atom_site_type_symbol
_atom_site_symmetry_multiplicity
_atom_site_Wyckoff_symbol
_atom_site_fract_x
_atom_site_fract_y
_atom_site_fract_z
_atom_site_occupancy
_atom_site_attached_hydrogens
_atom_site_calc_flag
Sn1 Sn2+ 2 c 0.5 0. 0.2369(3) 1. 0 d
O1 O2- 2 a 0. 0. 0. 1. 0 d

loop_
_atom_type_symbol
_atom_type_oxidation_number
Sn2+ 2.000
O2- -2.000

loop_
_cod_related_entry_id
_cod_related_entry_database
_cod_related_entry_code
1 AMCSD 0013417
